data_4086650
loop_
_publ_author_name
'Hickey, Anne K.'
'Lee, Wei-Tsung'
'Chen, Chun-Hsing'
'Pink, Maren'
'Smith, Jeremy M.'

_publ_section_title
;
 A Bidentate Carbene Ligand Stabilizes a Low-Coordinate Iron(0) Carbonyl
 Complex
;
_journal_issue 17
_journal_name_full Organometallics
_journal_page_first 3069
_journal_paper_doi 10.1021/acs.organomet.6b00599
_journal_volume 35
_journal_year 2016
_chemical_formula_moiety 'C76 H104 B2 Fe2 K2 N8 O9'
_chemical_formula_sum 'C76 H104 B2 Fe2 K2 N8 O9'
_chemical_formula_weight 1485.22
_space_group_IT_number 14
_symmetry_cell_setting monoclinic
_symmetry_space_group_name_Hall '-P 2yn'
_symmetry_space_group_name_H-M 'P 1 21/n 1'
_atom_sites_solution_hydrogens difmap
_atom_sites_solution_primary other
_audit_creation_date 14-09-16
_audit_creation_method CRYSTALS_ver_14.40
_cell_angle_alpha 90
_cell_angle_beta 111.215(2)
_cell_angle_gamma 90
_cell_formula_units_Z 2
_cell_length_a 19.2814(8)
_cell_length_b 10.6535(4)
_cell_length_c 20.1649(8)
_cell_measurement_reflns_used 9992
_cell_measurement_temperature 150
_cell_measurement_theta_max 28
_cell_measurement_theta_min 2
_cell_volume 3861.4(3)
_computing_cell_refinement 'Apex2 (Bruker AXS, 2006)'
_computing_data_collection 'Apex2 (Bruker AXS, 2006)'
_computing_data_reduction 'Apex2 (Bruker AXS, 2006)'
_computing_molecular_graphics 'CAMERON (Watkin et al., 1996)'
_computing_publication_material 'CRYSTALS (Betteridge et al., 2003)'
_computing_structure_refinement 'CRYSTALS (Betteridge et al., 2003)'
_computing_structure_solution 'Superflip (Palatinus & Chapuis, 2007)'
_diffrn_ambient_temperature 150
_diffrn_measured_fraction_theta_full 0.972
_diffrn_measured_fraction_theta_max 0.972
_diffrn_measurement_device Area
_diffrn_measurement_device_type 'Bruker Kappa Apex2'
_diffrn_measurement_method '\f & \w scans'
_diffrn_radiation_monochromator graphite
_diffrn_radiation_type 'Mo K\a'
_diffrn_radiation_wavelength 0.71073
_diffrn_reflns_av_R_equivalents 0.024
_diffrn_reflns_limit_h_max 19
_diffrn_reflns_limit_h_min -23
_diffrn_reflns_limit_k_max 12
_diffrn_reflns_limit_k_min -11
_diffrn_reflns_limit_l_max 24
_diffrn_reflns_limit_l_min -15
_diffrn_reflns_number 12691
_diffrn_reflns_theta_full 25.107
_diffrn_reflns_theta_max 25.107
_diffrn_reflns_theta_min 2.167
_diffrn_standards_number 0
_exptl_absorpt_coefficient_mu 0.543
_exptl_absorpt_correction_T_max 0.95
_exptl_absorpt_correction_T_min 0.87
_exptl_absorpt_correction_type multi-scan
_exptl_absorpt_process_details 'SADABS (Siemens, 1996)'
_exptl_crystal_colour red
_exptl_crystal_density_diffrn 1.277
_exptl_crystal_density_method 'not measured'
_exptl_crystal_description block
_exptl_crystal_F_000 1576
_exptl_crystal_size_max 0.400
_exptl_crystal_size_mid 0.250
_exptl_crystal_size_min 0.100
_refine_diff_density_max 1.03
_refine_diff_density_min -0.89
_refine_ls_extinction_method None
_refine_ls_goodness_of_fit_ref 0.9778
_refine_ls_hydrogen_treatment constr
_refine_ls_matrix_type full
_refine_ls_number_parameters 440
_refine_ls_number_reflns 6661
_refine_ls_number_restraints 84
_refine_ls_R_factor_all 0.0681
_refine_ls_R_factor_gt 0.0510
_refine_ls_shift/su_max 0.0247211
_refine_ls_shift/su_mean 0.0012585
_refine_ls_structure_factor_coef Fsqd
_refine_ls_weighting_details
;
 Method= Modified Sheldrick 
 w=1/[\s^2^(F^2^) + ( 0.07P)^2^ + 7.51P] 
 ,where P=(max(Fo^2^,0) + 2Fc^2^)/3 
;
_refine_ls_weighting_scheme calc
_refine_ls_wR_factor_all 0.1429
_refine_ls_wR_factor_gt 0.1296
_refine_ls_wR_factor_ref 0.1429
_reflns_limit_h_max 20
_reflns_limit_h_min -23
_reflns_limit_k_max 12
_reflns_limit_k_min 0
_reflns_limit_l_max 24
_reflns_limit_l_min 0
_reflns_number_gt 5051
_reflns_number_total 6689
_reflns_threshold_expression I>2.0\s(I)
_oxford_diffrn_Wilson_B_factor 2.48
_oxford_diffrn_Wilson_scale 50.52
_oxford_refine_ls_r_factor_ref 0.0681
_oxford_refine_ls_scale 0.11317(5)
_oxford_reflns_number_all 6661
_oxford_reflns_threshold_expression_ref I>0.0\s(I)
_oxford_structure_analysis_title 'mo_14083_0m in P2(1)/n'
_cod_data_source_file om6b00599_si_002.cif
_cod_data_source_block 14083
_cod_depositor_comments
;
The following automatic conversions were performed:

'_atom_sites_solution_primary' value 'Other' changed to 'other'
according to
/usr/data/users/saulius/crontab/automatic-downloads/rss-feeds/ACS/lib/dictionaries/cif_core.dic
dictionary named 'cif_core.dic' version 2.4.2 from 2011-04-26.

Automatic conversion script
Id: cif_fix_values 4268 2015-11-12 08:31:59Z antanas 

 Adding full bibliography for 4086647--4086651.cif.
;
_cod_original_sg_symbol_H-M 'P 1 21/n 1 '
_cod_database_code 4086650

loop_
_symmetry_equiv_pos_as_xyz
x,y,z
-x,-y,-z
-x+1/2,y+1/2,-z+1/2
x+1/2,-y+1/2,z+1/2

loop_
_atom_site_label
_atom_site_type_symbol
_atom_site_fract_x
_atom_site_fract_y
_atom_site_fract_z
_atom_site_U_iso_or_equiv
_atom_site_occupancy
_atom_site_adp_type
_atom_site_refinement_flags_posn
_atom_site_refinement_flags_occupancy
_atom_site_disorder_assembly
_atom_site_disorder_group
Fe1 Fe 0.26949(2) 0.98693(4) 0.41726(2) 0.0253 1.0000 Uani . . . .
K1 K 0.43516(4) 1.13533(8) 0.53504(4) 0.0376 1.0000 Uani . . . .
O1 O 0.30673(17) 1.2465(2) 0.40141(15) 0.0530 1.0000 Uani . . . .
O2 O 0.42079(14) 0.9318(3) 0.43202(14) 0.0436 1.0000 Uani . . . .
O3 O 0.37601(14) 1.3236(2) 0.58880(13) 0.0496 1.0000 Uani D . . .
O4 O -0.0222(6) 1.2952(9) 0.5369(4) 0.052(2) 0.362(8) Uiso D P 1 1
O5 O 0.4838(3) 1.3499(4) 0.4826(3) 0.0443(13) 0.5000 Uiso D . . .
O41 O -0.0057(4) 1.2587(6) 0.5481(3) 0.0780(19) 0.638(8) Uiso D P 1 2
N1 N 0.13700(15) 1.0887(3) 0.45782(15) 0.0305 1.0000 Uani . . . .
N2 N 0.21339(15) 0.9584(2) 0.53184(14) 0.0261 1.0000 Uani . . . .
N3 N 0.25100(16) 0.7003(3) 0.39238(15) 0.0314 1.0000 Uani . . . .
N4 N 0.26696(15) 0.7633(2) 0.49912(14) 0.0275 1.0000 Uani . . . .
C1 C 0.19797(17) 1.0138(3) 0.46729(17) 0.0257 1.0000 Uani . . . .
C2 C 0.1179(2) 1.0841(3) 0.51785(19) 0.0355 1.0000 Uani . . . .
C3 C 0.1655(2) 1.0045(3) 0.56343(19) 0.0339 1.0000 Uani . . . .
C4 C 0.0933(2) 1.1625(4) 0.39310(19) 0.0394 1.0000 Uani . . . .
C5 C 0.1243(3) 1.2951(4) 0.4004(3) 0.0604 1.0000 Uani . . . .
C6 C 0.0118(2) 1.1659(5) 0.3863(2) 0.0598 1.0000 Uani . . . .
C7 C 0.0976(2) 1.0977(4) 0.32738(19) 0.0442 1.0000 Uani . . . .
C8 C 0.25842(17) 0.8051(3) 0.43346(17) 0.0259 1.0000 Uani . . . .
C9 C 0.2574(2) 0.5939(3) 0.4341(2) 0.0377 1.0000 Uani . . . .
C10 C 0.2674(2) 0.6334(3) 0.49977(19) 0.0351 1.0000 Uani . . . .
C11 C 0.2369(2) 0.6986(3) 0.31421(18) 0.0366 1.0000 Uani . . . .
C12 C 0.1880(2) 0.8092(4) 0.2796(2) 0.0464 1.0000 Uani . . . .
C13 C 0.3103(2) 0.7062(4) 0.3024(2) 0.0476 1.0000 Uani . . . .
C14 C 0.1973(3) 0.5764(4) 0.2830(2) 0.0590 1.0000 Uani . . . .
C15 C 0.2499(2) 0.7693(3) 0.62103(19) 0.0343 1.0000 Uani . . . .
C16 C 0.1789(2) 0.7171(3) 0.6023(2) 0.0453 1.0000 Uani . . . .
C17 C 0.1593(3) 0.6406(4) 0.6486(3) 0.0575 1.0000 Uani . . . .
C18 C 0.2105(3) 0.6123(4) 0.7143(3) 0.0663 1.0000 Uani . . . .
C19 C 0.2801(3) 0.6626(4) 0.7346(2) 0.0587 1.0000 Uani . . . .
C20 C 0.3002(3) 0.7399(3) 0.6884(2) 0.0445 1.0000 Uani . . . .
C21 C 0.35567(18) 0.9076(3) 0.60129(16) 0.0269 1.0000 Uani . . . .
C22 C 0.3683(2) 1.0131(3) 0.64561(17) 0.0315 1.0000 Uani . . . .
C23 C 0.4393(2) 1.0547(4) 0.68642(18) 0.0392 1.0000 Uani . . . .
C24 C 0.5008(2) 0.9913(4) 0.6836(2) 0.0447 1.0000 Uani . . . .
C25 C 0.4907(2) 0.8872(4) 0.6404(2) 0.0430 1.0000 Uani . . . .
C26 C 0.4195(2) 0.8459(3) 0.60007(18) 0.0346 1.0000 Uani . . . .
C27 C 0.2874(2) 1.1430(3) 0.40684(18) 0.0333 1.0000 Uani . . . .
C28 C 0.35649(19) 0.9524(3) 0.41862(18) 0.0305 1.0000 Uani . . . .
C29 C 0.29609(17) 1.3108(3) 0.56647(14) 0.0440 1.0000 Uani D . . .
C30 C 0.27435(17) 1.3494(4) 0.62794(19) 0.0555 1.0000 Uani D . . .
C31 C 0.3470(2) 1.3696(4) 0.68776(15) 0.0640 1.0000 Uani D . . .
C32 C 0.39876(16) 1.3958(3) 0.6525(2) 0.0597 1.0000 Uani D . . .
C33 C -0.0566(9) 1.2400(10) 0.5828(7) 0.080(3) 0.362(8) Uiso D P 1 1
C34 C -0.0506(8) 1.3276(13) 0.6372(6) 0.091(4) 0.362(8) Uiso D P 1 1
C35 C 0.0137(8) 1.4056(12) 0.6411(5) 0.080(5) 0.362(8) Uiso D P 1 1
C36 C 0.0119(9) 1.4084(10) 0.5705(6) 0.075(3) 0.362(8) Uiso D P 1 1
C37 C 0.5432(5) 1.4020(6) 0.5435(4) 0.073(3) 0.5000 Uiso D . . .
C38 C 0.5445(6) 1.5372(7) 0.5328(5) 0.091(4) 0.5000 Uiso D . . .
C39 C 0.4697(6) 1.5659(6) 0.4811(5) 0.086(4) 0.5000 Uiso D . . .
C40 C 0.4485(6) 1.4544(6) 0.4384(3) 0.077(3) 0.5000 Uiso D . . .
C331 C -0.0403(4) 1.2169(7) 0.5939(4) 0.087(3) 0.638(8) Uiso D P 1 2
C341 C 0.0063(5) 1.2462(7) 0.6628(3) 0.077(2) 0.638(8) Uiso D P 1 2
C351 C 0.0545(5) 1.3551(8) 0.6536(3) 0.085(3) 0.638(8) Uiso D P 1 2
C361 C 0.0340(4) 1.3670(6) 0.5793(3) 0.0598(19) 0.638(8) Uiso D P 1 2
B1 B 0.2731(2) 0.8520(3) 0.56390(19) 0.0269 1.0000 Uani . . . .
H21 H 0.0783 1.1289 0.5245 0.0429 1.0000 Uiso R . . .
H31 H 0.1664 0.9830 0.6094 0.0427 1.0000 Uiso R . . .
H51 H 0.0974 1.3431 0.3594 0.0743 1.0000 Uiso R . . .
H52 H 0.1206 1.3340 0.4414 0.0743 1.0000 Uiso R . . .
H53 H 0.1751 1.2906 0.4051 0.0743 1.0000 Uiso R . . .
H61 H -0.0169 1.2116 0.3450 0.0731 1.0000 Uiso R . . .
H62 H 0.0084 1.2053 0.4272 0.0731 1.0000 Uiso R . . .
H63 H -0.0065 1.0825 0.3829 0.0731 1.0000 Uiso R . . .
H71 H 0.0699 1.1438 0.2859 0.0539 1.0000 Uiso R . . .
H72 H 0.1483 1.0940 0.3316 0.0539 1.0000 Uiso R . . .
H73 H 0.0782 1.0150 0.3239 0.0539 1.0000 Uiso R . . .
H91 H 0.2548 0.5095 0.4182 0.0450 1.0000 Uiso R . . .
H101 H 0.2738 0.5811 0.5397 0.0430 1.0000 Uiso R . . .
H121 H 0.1782 0.8102 0.2300 0.0547 1.0000 Uiso R . . .
H122 H 0.2117 0.8853 0.3003 0.0547 1.0000 Uiso R . . .
H123 H 0.1425 0.8009 0.2874 0.0547 1.0000 Uiso R . . .
H131 H 0.3009 0.7048 0.2528 0.0568 1.0000 Uiso R . . .
H132 H 0.3350 0.7821 0.3222 0.0568 1.0000 Uiso R . . .
H133 H 0.3409 0.6368 0.3246 0.0568 1.0000 Uiso R . . .
H141 H 0.1879 0.5730 0.2334 0.0702 1.0000 Uiso R . . .
H142 H 0.1514 0.5735 0.2905 0.0702 1.0000 Uiso R . . .
H143 H 0.2272 0.5069 0.3059 0.0702 1.0000 Uiso R . . .
H161 H 0.1428 0.7353 0.5568 0.0531 1.0000 Uiso R . . .
H171 H 0.1104 0.6069 0.6335 0.0720 1.0000 Uiso R . . .
H181 H 0.1968 0.5597 0.7456 0.0764 1.0000 Uiso R . . .
H191 H 0.3158 0.6439 0.7803 0.0721 1.0000 Uiso R . . .
H201 H 0.3491 0.7735 0.7035 0.0540 1.0000 Uiso R . . .
H221 H 0.3267 1.0579 0.6481 0.0387 1.0000 Uiso R . . .
H231 H 0.4459 1.1271 0.7156 0.0499 1.0000 Uiso R . . .
H241 H 0.5495 1.0181 0.7122 0.0543 1.0000 Uiso R . . .
H251 H 0.5328 0.8450 0.6374 0.0505 1.0000 Uiso R . . .
H261 H 0.4137 0.7731 0.5714 0.0423 1.0000 Uiso R . . .
H291 H 0.2719 1.3632 0.5267 0.0510 1.0000 Uiso R . . .
H292 H 0.2824 1.2259 0.5541 0.0510 1.0000 Uiso R . . .
H301 H 0.2458 1.4244 0.6174 0.0666 1.0000 Uiso R . . .
H302 H 0.2467 1.2848 0.6395 0.0666 1.0000 Uiso R . . .
H311 H 0.3439 1.4387 0.7163 0.0794 1.0000 Uiso R . . .
H312 H 0.3615 1.2967 0.7166 0.0794 1.0000 Uiso R . . .
H321 H 0.3982 1.4828 0.6419 0.0702 1.0000 Uiso R . . .
H322 H 0.4476 1.3717 0.6821 0.0702 1.0000 Uiso R . . .
H331 H -0.1083 1.2275 0.5575 0.1071 0.362(8) Uiso R P 1 1
H332 H -0.0333 1.1613 0.5987 0.1071 0.362(8) Uiso R P 1 1
H341 H -0.0948 1.3729 0.6317 0.1056 0.362(8) Uiso R P 1 1
H342 H -0.0359 1.2808 0.6802 0.1056 0.362(8) Uiso R P 1 1
H351 H 0.0080 1.4855 0.6595 0.1048 0.362(8) Uiso R P 1 1
H352 H 0.0611 1.3721 0.6685 0.1048 0.362(8) Uiso R P 1 1
H361 H -0.0216 1.4743 0.5483 0.0823 0.362(8) Uiso R P 1 1
H362 H 0.0587 1.4243 0.5664 0.0823 0.362(8) Uiso R P 1 1
H3311 H -0.0874 1.2562 0.5822 0.1117 0.638(8) Uiso R P 1 2
H3312 H -0.0467 1.1285 0.5894 0.1117 0.638(8) Uiso R P 1 2
H3411 H -0.0228 1.2724 0.6896 0.0944 0.638(8) Uiso R P 1 2
H3412 H 0.0362 1.1766 0.6857 0.0944 0.638(8) Uiso R P 1 2
H3511 H 0.0441 1.4302 0.6736 0.0961 0.638(8) Uiso R P 1 2
H3512 H 0.1058 1.3352 0.6757 0.0961 0.638(8) Uiso R P 1 2
H3611 H 0.0033 1.4388 0.5628 0.0688 0.638(8) Uiso R P 1 2
H3612 H 0.0775 1.3753 0.5680 0.0688 0.638(8) Uiso R P 1 2
H371 H 0.5376 1.3835 0.5874 0.0745 0.5000 Uiso R . . .
H372 H 0.5886 1.3673 0.5436 0.0745 0.5000 Uiso R . . .
H381 H 0.5542 1.5799 0.5766 0.0943 0.5000 Uiso R . . .
H382 H 0.5806 1.5606 0.5132 0.0943 0.5000 Uiso R . . .
H391 H 0.4701 1.6360 0.4521 0.0782 0.5000 Uiso R . . .
H392 H 0.4371 1.5823 0.5059 0.0782 0.5000 Uiso R . . .
H401 H 0.4632 1.4595 0.3983 0.0897 0.5000 Uiso R . . .
H402 H 0.3961 1.4445 0.4228 0.0897 0.5000 Uiso R . . .

loop_
_atom_site_aniso_label
_atom_site_aniso_U_11
_atom_site_aniso_U_22
_atom_site_aniso_U_33
_atom_site_aniso_U_23
_atom_site_aniso_U_13
_atom_site_aniso_U_12
Fe1 0.0228(3) 0.0273(3) 0.0270(2) 0.00198(19) 0.01035(19) -0.00367(18)
K1 0.0276(4) 0.0472(5) 0.0377(4) -0.0072(4) 0.0116(3) -0.0042(3)
O1 0.070(2) 0.0344(15) 0.0557(17) 0.0035(13) 0.0243(15) -0.0157(14)
O2 0.0268(15) 0.0526(16) 0.0547(16) -0.0075(13) 0.0184(12) -0.0046(12)
O3 0.0566(19) 0.0478(16) 0.0454(15) -0.0038(13) 0.0198(14) -0.0049(13)
N1 0.0250(15) 0.0328(15) 0.0331(15) -0.0011(12) 0.0097(12) 0.0003(11)
N2 0.0278(15) 0.0260(13) 0.0281(14) -0.0006(11) 0.0144(12) -0.0038(11)
N3 0.0289(16) 0.0343(15) 0.0321(15) -0.0073(12) 0.0122(12) -0.0082(12)
N4 0.0291(15) 0.0254(14) 0.0320(14) -0.0005(11) 0.0159(12) -0.0038(11)
C1 0.0207(16) 0.0251(15) 0.0304(16) -0.0017(13) 0.0080(13) -0.0044(12)
C2 0.035(2) 0.0370(19) 0.0398(19) -0.0044(16) 0.0202(16) 0.0039(15)
C3 0.039(2) 0.0342(18) 0.0355(18) -0.0033(15) 0.0212(16) -0.0005(15)
C4 0.031(2) 0.045(2) 0.0369(19) 0.0042(16) 0.0058(16) 0.0082(16)
C5 0.072(3) 0.040(2) 0.058(3) 0.014(2) 0.010(2) 0.014(2)
C6 0.035(2) 0.090(3) 0.049(2) 0.000(2) 0.0075(19) 0.022(2)
C7 0.032(2) 0.061(3) 0.0350(19) 0.0050(18) 0.0062(16) 0.0043(17)
C8 0.0199(17) 0.0305(17) 0.0300(16) -0.0038(13) 0.0121(13) -0.0058(12)
C9 0.045(2) 0.0255(17) 0.047(2) -0.0079(15) 0.0215(18) -0.0080(15)
C10 0.042(2) 0.0263(17) 0.042(2) 0.0011(15) 0.0212(17) -0.0036(15)
C11 0.034(2) 0.044(2) 0.0328(18) -0.0128(16) 0.0126(15) -0.0080(16)
C12 0.040(2) 0.064(3) 0.0328(19) -0.0048(18) 0.0110(17) 0.0020(19)
C13 0.042(2) 0.068(3) 0.038(2) -0.0122(19) 0.0212(18) -0.0026(19)
C14 0.068(3) 0.063(3) 0.046(2) -0.027(2) 0.022(2) -0.024(2)
C15 0.047(2) 0.0262(17) 0.041(2) 0.0020(15) 0.0292(17) 0.0026(15)
C16 0.051(3) 0.0339(19) 0.065(3) 0.0044(18) 0.039(2) 0.0006(17)
C17 0.074(3) 0.034(2) 0.096(4) 0.003(2) 0.068(3) -0.001(2)
C18 0.114(5) 0.039(2) 0.084(4) 0.014(2) 0.082(4) 0.009(3)
C19 0.102(4) 0.044(2) 0.049(2) 0.014(2) 0.049(3) 0.012(2)
C20 0.068(3) 0.0341(19) 0.042(2) 0.0064(17) 0.033(2) 0.0028(18)
C21 0.0316(19) 0.0270(16) 0.0237(15) 0.0066(13) 0.0120(13) -0.0001(13)
C22 0.035(2) 0.0318(17) 0.0284(16) 0.0018(14) 0.0123(14) 0.0003(14)
C23 0.042(2) 0.040(2) 0.0291(18) 0.0003(15) 0.0047(16) -0.0021(16)
C24 0.033(2) 0.049(2) 0.040(2) 0.0042(18) -0.0004(16) -0.0038(17)
C25 0.031(2) 0.048(2) 0.049(2) 0.0079(18) 0.0121(17) 0.0083(16)
C26 0.036(2) 0.0338(18) 0.0356(18) 0.0036(15) 0.0148(16) 0.0043(15)
C27 0.035(2) 0.0351(19) 0.0295(17) 0.0034(15) 0.0112(15) -0.0021(15)
C28 0.032(2) 0.0288(17) 0.0326(18) -0.0017(14) 0.0147(15) -0.0081(14)
C29 0.052(3) 0.0311(19) 0.045(2) 0.0035(17) 0.0138(19) 0.0030(17)
C30 0.063(3) 0.047(2) 0.062(3) 0.012(2) 0.030(2) 0.013(2)
C31 0.083(4) 0.060(3) 0.050(3) -0.006(2) 0.026(3) 0.018(3)
C32 0.060(3) 0.043(2) 0.059(3) -0.006(2) 0.001(2) -0.001(2)
B1 0.032(2) 0.0246(17) 0.0285(18) 0.0006(15) 0.0158(16) 0.0007(15)

loop_
_atom_type_symbol
_atom_type_scat_dispersion_real
_atom_type_scat_dispersion_imag
_atom_type_scat_Cromer_Mann_a1
_atom_type_scat_Cromer_Mann_b1
_atom_type_scat_Cromer_Mann_a2
_atom_type_scat_Cromer_Mann_b2
_atom_type_scat_Cromer_Mann_a3
_atom_type_scat_Cromer_Mann_b3
_atom_type_scat_Cromer_Mann_a4
_atom_type_scat_Cromer_Mann_b4
_atom_type_scat_Cromer_Mann_c
_atom_type_scat_source
C 0.0033 0.0016 2.3100 20.8439 1.0200 10.2075 1.5886 0.5687 0.8650 51.6512 0.2156 'International Tables Vol C 4.2.6.8 and 6.1.1.4'
H 0.0000 0.0000 0.4930 10.5109 0.3229 26.1257 0.1402 3.1424 0.0408 57.7998 0.0030 'International Tables Vol C 4.2.6.8 and 6.1.1.4'
B 0.0013 0.0007 2.0545 23.2185 1.3326 1.0210 1.0979 60.3498 0.7068 0.1403 -0.1932 'International Tables Vol C 4.2.6.8 and 6.1.1.4'
N 0.0061 0.0033 12.2126 0.0057 3.1322 9.8933 2.0125 28.9975 1.1663 0.5826 -11.5290 'International Tables Vol C 4.2.6.8 and 6.1.1.4'
O 0.0106 0.0060 3.0485 13.2771 2.2868 5.7011 1.5463 0.3239 0.8670 32.9089 0.2508 'International Tables Vol C 4.2.6.8 and 6.1.1.4'
K 0.2009 0.2494 8.2186 12.7949 7.4398 0.7748 1.0519 213.1870 0.8659 41.6841 1.4228 'International Tables Vol C 4.2.6.8 and 6.1.1.4'
Fe 0.3463 0.8444 11.7695 4.7611 7.3573 0.3072 3.5222 15.3535 2.3045 76.8805 1.0369 'International Tables Vol C 4.2.6.8 and 6.1.1.4'

loop_
_geom_angle_atom_site_label_1
_geom_angle_site_symmetry_1
_geom_angle_atom_site_label_2
_geom_angle_atom_site_label_3
_geom_angle_site_symmetry_3
_geom_angle
_geom_angle_publ_flag
C1 . Fe1 C8 . 85.51(12) yes
C1 . Fe1 C27 . 97.39(15) yes
C8 . Fe1 C27 . 174.97(15) yes
C1 . Fe1 C28 . 150.96(15) yes
C8 . Fe1 C28 . 87.17(14) yes
C27 . Fe1 C28 . 88.33(16) yes
C29 . O3 C32 . 106.13(7) yes
C33 . O4 C36 . 106.25(7) yes
C37 . O5 C40 . 106.27(7) yes
C331 . O41 C361 . 106.18(7) yes
C1 . N1 C2 . 110.0(3) yes
C1 . N1 C4 . 127.6(3) yes
C2 . N1 C4 . 122.4(3) yes
C1 . N2 C3 . 109.5(3) yes
C1 . N2 B1 . 125.3(3) yes
C3 . N2 B1 . 125.1(3) yes
C8 . N3 C9 . 109.4(3) yes
C8 . N3 C11 . 125.9(3) yes
C9 . N3 C11 . 124.6(3) yes
C8 . N4 C10 . 109.7(3) yes
C8 . N4 B1 . 124.0(3) yes
C10 . N4 B1 . 126.2(3) yes
N1 . C1 N2 . 105.3(3) yes
N1 . C1 Fe1 . 136.3(2) yes
N2 . C1 Fe1 . 117.9(2) yes
N1 . C2 C3 . 106.8(3) yes
N1 . C2 H21 . 125.8 no
C3 . C2 H21 . 127.4 no
N2 . C3 C2 . 108.3(3) yes
N2 . C3 H31 . 125.7 no
C2 . C3 H31 . 126.1 no
N1 . C4 C5 . 109.1(3) yes
N1 . C4 C6 . 109.1(3) yes
C5 . C4 C6 . 110.0(4) yes
N1 . C4 C7 . 109.2(3) yes
C5 . C4 C7 . 111.2(4) yes
C6 . C4 C7 . 108.1(3) yes
C4 . C5 H51 . 110.1 no
C4 . C5 H52 . 109.8 no
H51 . C5 H52 . 109.5 no
C4 . C5 H53 . 108.5 no
H51 . C5 H53 . 109.5 no
H52 . C5 H53 . 109.5 no
C4 . C6 H61 . 110.2 no
C4 . C6 H62 . 109.0 no
H61 . C6 H62 . 109.5 no
C4 . C6 H63 . 109.2 no
H61 . C6 H63 . 109.5 no
H62 . C6 H63 . 109.5 no
C4 . C7 H71 . 109.9 no
C4 . C7 H72 . 108.7 no
H71 . C7 H72 . 109.5 no
C4 . C7 H73 . 109.8 no
H71 . C7 H73 . 109.5 no
H72 . C7 H73 . 109.5 no
N3 . C8 N4 . 105.9(3) yes
N3 . C8 Fe1 . 133.6(2) yes
N4 . C8 Fe1 . 120.0(2) yes
N3 . C9 C10 . 107.0(3) yes
N3 . C9 H91 . 125.9 no
C10 . C9 H91 . 127.1 no
N4 . C10 C9 . 107.9(3) yes
N4 . C10 H101 . 126.4 no
C9 . C10 H101 . 125.7 no
N3 . C11 C12 . 108.7(3) yes
N3 . C11 C13 . 109.9(3) yes
C12 . C11 C13 . 110.3(3) yes
N3 . C11 C14 . 108.5(3) yes
C12 . C11 C14 . 109.8(3) yes
C13 . C11 C14 . 109.7(3) yes
C11 . C12 H121 . 110.3 no
C11 . C12 H122 . 110.0 no
H121 . C12 H122 . 109.5 no
C11 . C12 H123 . 108.1 no
H121 . C12 H123 . 109.5 no
H122 . C12 H123 . 109.5 no
C11 . C13 H131 . 109.3 no
C11 . C13 H132 . 109.3 no
H131 . C13 H132 . 109.5 no
C11 . C13 H133 . 109.8 no
H131 . C13 H133 . 109.5 no
H132 . C13 H133 . 109.5 no
C11 . C14 H141 . 110.1 no
C11 . C14 H142 . 108.5 no
H141 . C14 H142 . 109.5 no
C11 . C14 H143 . 109.8 no
H141 . C14 H143 . 109.5 no
H142 . C14 H143 . 109.5 no
C16 . C15 C20 . 116.3(3) yes
C16 . C15 B1 . 121.0(3) yes
C20 . C15 B1 . 122.6(3) yes
C15 . C16 C17 . 122.0(4) yes
C15 . C16 H161 . 118.8 no
C17 . C16 H161 . 119.1 no
C16 . C17 C18 . 120.2(5) yes
C16 . C17 H171 . 119.1 no
C18 . C17 H171 . 120.7 no
C17 . C18 C19 . 119.4(4) yes
C17 . C18 H181 . 119.8 no
C19 . C18 H181 . 120.8 no
C18 . C19 C20 . 120.7(5) yes
C18 . C19 H191 . 119.8 no
C20 . C19 H191 . 119.4 no
C19 . C20 C15 . 121.4(4) yes
C19 . C20 H201 . 119.4 no
C15 . C20 H201 . 119.2 no
C22 . C21 C26 . 115.8(3) yes
C22 . C21 B1 . 120.6(3) yes
C26 . C21 B1 . 123.0(3) yes
C21 . C22 C23 . 122.7(3) yes
C21 . C22 H221 . 118.7 no
C23 . C22 H221 . 118.6 no
C22 . C23 C24 . 119.7(3) yes
C22 . C23 H231 . 120.5 no
C24 . C23 H231 . 119.8 no
C23 . C24 C25 . 119.4(3) yes
C23 . C24 H241 . 120.0 no
C25 . C24 H241 . 120.6 no
C24 . C25 C26 . 120.6(4) yes
C24 . C25 H251 . 119.5 no
C26 . C25 H251 . 119.9 no
C21 . C26 C25 . 121.9(3) yes
C21 . C26 H261 . 118.9 no
C25 . C26 H261 . 119.3 no
O1 . C27 Fe1 . 173.6(3) yes
O2 . C28 Fe1 . 168.5(3) yes
O3 . C29 C30 . 107.51(7) yes
O3 . C29 H291 . 110.5 no
C30 . C29 H291 . 109.7 no
O3 . C29 H292 . 109.6 no
C30 . C29 H292 . 110.1 no
H291 . C29 H292 . 109.5 no
C29 . C30 C31 . 104.18(7) yes
C29 . C30 H301 . 111.0 no
C31 . C30 H301 . 110.9 no
C29 . C30 H302 . 110.7 no
C31 . C30 H302 . 110.5 no
H301 . C30 H302 . 109.5 no
C30 . C31 C32 . 104.01(7) yes
C30 . C31 H311 . 110.7 no
C32 . C31 H311 . 110.8 no
C30 . C31 H312 . 111.0 no
C32 . C31 H312 . 110.8 no
H311 . C31 H312 . 109.5 no
C31 . C32 O3 . 107.29(7) yes
C31 . C32 H321 . 110.1 no
O3 . C32 H321 . 110.6 no
C31 . C32 H322 . 109.9 no
O3 . C32 H322 . 109.5 no
H321 . C32 H322 . 109.5 no
O4 . C33 C34 . 107.52(7) yes
O4 . C33 H331 . 110.4 no
C34 . C33 H331 . 106.6 no
O4 . C33 H332 . 107.7 no
C34 . C33 H332 . 115.2 no
H331 . C33 H332 . 109.5 no
C33 . C34 C35 . 104.21(7) yes
C33 . C34 H341 . 115.2 no
C35 . C34 H341 . 115.0 no
C33 . C34 H342 . 106.0 no
C35 . C34 H342 . 106.3 no
H341 . C34 H342 . 109.5 no
C34 . C35 C36 . 104.21(7) yes
C34 . C35 H351 . 108.2 no
C36 . C35 H351 . 114.2 no
C34 . C35 H352 . 115.7 no
C36 . C35 H352 . 105.1 no
H351 . C35 H352 . 109.5 no
O4 . C36 C35 . 107.53(7) yes
O4 . C36 H361 . 106.5 no
C35 . C36 H361 . 104.7 no
O4 . C36 H362 . 113.6 no
C35 . C36 H362 . 114.4 no
H361 . C36 H362 . 109.5 no
O5 . C37 C38 . 107.61(7) yes
O5 . C37 H371 . 112.8 no
C38 . C37 H371 . 110.9 no
O5 . C37 H372 . 107.3 no
C38 . C37 H372 . 108.7 no
H371 . C37 H372 . 109.5 no
C37 . C38 C39 2_686 21.7(7) yes
C37 . C38 C39 . 104.21(7) yes
C39 2_686 C38 C39 . 86.6(8) yes
C37 . C38 H381 . 110.1 no
C39 2_686 C38 H381 . 129.6 no
C39 . C38 H381 . 111.8 no
C37 . C38 H382 . 112.1 no
C39 2_686 C38 H382 . 107.3 no
C39 . C38 H382 . 109.1 no
H381 . C38 H382 . 109.5 no
C38 . C39 C40 2_686 15.2(6) yes
C38 . C39 C38 2_686 93.4(8) yes
C40 2_686 C39 C38 2_686 99.0(8) yes
C38 . C39 C40 . 104.17(7) yes
C40 2_686 C39 C40 . 113.7(3) yes
C38 2_686 C39 C40 . 21.1(7) yes
C38 . C39 H391 . 112.0 no
C40 2_686 C39 H391 . 116.4 no
C38 2_686 C39 H391 . 131.4 no
C40 . C39 H391 . 110.2 no
C38 . C39 H392 . 109.2 no
C40 2_686 C39 H392 . 94.3 no
C38 2_686 C39 H392 . 99.3 no
C40 . C39 H392 . 111.7 no
H391 . C39 H392 . 109.5 no
C39 . C40 O5 . 107.54(7) yes
C39 . C40 C39 2_686 66.3(3) yes
O5 . C40 C39 2_686 44.8(3) yes
C39 . C40 H401 . 110.9 no
O5 . C40 H401 . 110.6 no
C39 2_686 C40 H401 . 109.7 no
C39 . C40 H402 . 109.2 no
O5 . C40 H402 . 109.1 no
C39 2_686 C40 H402 . 139.2 no
H401 . C40 H402 . 109.5 no
O41 . C331 C341 . 107.49(7) yes
O41 . C331 H3311 . 109.9 no
C341 . C331 H3311 . 111.3 no
O41 . C331 H3312 . 109.2 no
C341 . C331 H3312 . 109.5 no
H3311 . C331 H3312 . 109.5 no
C331 . C341 C351 . 104.35(7) yes
C331 . C341 H3411 . 109.5 no
C351 . C341 H3411 . 110.7 no
C331 . C341 H3412 . 111.7 no
C351 . C341 H3412 . 111.1 no
H3411 . C341 H3412 . 109.5 no
C341 . C351 C361 . 104.32(7) yes
C341 . C351 H3511 . 110.7 no
C361 . C351 H3511 . 110.7 no
C341 . C351 H3512 . 110.3 no
C361 . C351 H3512 . 111.2 no
H3511 . C351 H3512 . 109.5 no
C351 . C361 O41 . 107.49(7) yes
C351 . C361 H3611 . 110.1 no
O41 . C361 H3611 . 109.6 no
C351 . C361 H3612 . 109.4 no
O41 . C361 H3612 . 110.7 no
H3611 . C361 H3612 . 109.5 no
C15 . B1 C21 . 110.2(3) yes
C15 . B1 N4 . 107.6(3) yes
C21 . B1 N4 . 111.9(3) yes
C15 . B1 N2 . 109.3(3) yes
C21 . B1 N2 . 112.3(3) yes
N4 . B1 N2 . 105.4(3) yes

loop_
_geom_bond_atom_site_label_1
_geom_bond_atom_site_label_2
_geom_bond_site_symmetry_2
_geom_bond_distance
_geom_bond_publ_flag
Fe1 C1 . 2.002(3) yes
Fe1 C8 . 1.989(3) yes
Fe1 C27 . 1.727(3) yes
Fe1 C28 . 1.708(4) yes
O1 C27 . 1.181(4) yes
O2 C28 . 1.190(4) yes
O3 C29 . 1.447(3) yes
O3 C32 . 1.423(3) yes
O4 C33 . 1.446(5) yes
O4 C36 . 1.422(6) yes
O5 C37 . 1.452(5) yes
O5 C40 . 1.436(5) yes
O41 C331 . 1.394(5) yes
O41 C361 . 1.402(5) yes
N1 C1 . 1.376(4) yes
N1 C2 . 1.387(4) yes
N1 C4 . 1.496(4) yes
N2 C1 . 1.360(4) yes
N2 C3 . 1.388(4) yes
N2 B1 . 1.578(4) yes
N3 C8 . 1.366(4) yes
N3 C9 . 1.390(5) yes
N3 C11 . 1.500(4) yes
N4 C8 . 1.349(4) yes
N4 C10 . 1.385(4) yes
N4 B1 . 1.581(4) yes
C2 C3 . 1.340(5) yes
C2 H21 . 0.950 no
C3 H31 . 0.950 no
C4 C5 . 1.521(6) yes
C4 C6 . 1.526(6) yes
C4 C7 . 1.523(5) yes
C5 H51 . 0.950 no
C5 H52 . 0.950 no
C5 H53 . 0.950 no
C6 H61 . 0.950 no
C6 H62 . 0.950 no
C6 H63 . 0.950 no
C7 H71 . 0.950 no
C7 H72 . 0.950 no
C7 H73 . 0.950 no
C9 C10 . 1.336(5) yes
C9 H91 . 0.950 no
C10 H101 . 0.950 no
C11 C12 . 1.513(5) yes
C11 C13 . 1.521(5) yes
C11 C14 . 1.525(5) yes
C12 H121 . 0.950 no
C12 H122 . 0.950 no
C12 H123 . 0.950 no
C13 H131 . 0.950 no
C13 H132 . 0.950 no
C13 H133 . 0.950 no
C14 H141 . 0.950 no
C14 H142 . 0.950 no
C14 H143 . 0.950 no
C15 C16 . 1.398(5) yes
C15 C20 . 1.390(5) yes
C15 B1 . 1.636(5) yes
C16 C17 . 1.390(6) yes
C16 H161 . 0.950 no
C17 C18 . 1.370(7) yes
C17 H171 . 0.950 no
C18 C19 . 1.363(7) yes
C18 H181 . 0.950 no
C19 C20 . 1.400(5) yes
C19 H191 . 0.950 no
C20 H201 . 0.950 no
C21 C22 . 1.401(5) yes
C21 C26 . 1.404(5) yes
C21 B1 . 1.607(5) yes
C22 C23 . 1.390(5) yes
C22 H221 . 0.950 no
C23 C24 . 1.384(6) yes
C23 H231 . 0.950 no
C24 C25 . 1.379(6) yes
C24 H241 . 0.950 no
C25 C26 . 1.390(5) yes
C25 H251 . 0.950 no
C26 H261 . 0.950 no
C29 C30 . 1.503(3) yes
C29 H291 . 0.950 no
C29 H292 . 0.950 no
C30 C31 . 1.497(4) yes
C30 H301 . 0.950 no
C30 H302 . 0.950 no
C31 C32 . 1.447(4) yes
C31 H311 . 0.950 no
C31 H312 . 0.950 no
C32 H321 . 0.950 no
C32 H322 . 0.950 no
C33 C34 . 1.413(6) yes
C33 H331 . 0.950 no
C33 H332 . 0.950 no
C34 C35 . 1.470(5) yes
C34 H341 . 0.950 no
C34 H342 . 0.950 no
C35 C36 . 1.413(6) yes
C35 H351 . 0.950 no
C35 H352 . 0.950 no
C36 H361 . 0.950 no
C36 H362 . 0.950 no
C37 C38 . 1.458(5) yes
C37 H371 . 0.950 no
C37 H372 . 0.950 no
C38 C39 2_686 1.141(11) yes
C38 C39 . 1.474(5) yes
C38 H381 . 0.950 no
C38 H382 . 0.950 no
C39 C40 2_686 1.822(14) yes
C39 C40 . 1.436(5) yes
C39 H391 . 0.950 no
C39 H392 . 0.950 no
C40 H401 . 0.950 no
C40 H402 . 0.950 no
C331 C341 . 1.390(5) yes
C331 H3311 . 0.950 no
C331 H3312 . 0.950 no
C341 C351 . 1.539(5) yes
C341 H3411 . 0.950 no
C341 H3412 . 0.950 no
C351 C361 . 1.410(5) yes
C351 H3511 . 0.950 no
C351 H3512 . 0.950 no
C361 H3611 . 0.950 no
C361 H3612 . 0.950 no

loop_
_geom_torsion_atom_site_label_1
_geom_torsion_atom_site_label_2
_geom_torsion_atom_site_label_3
_geom_torsion_atom_site_label_4
_geom_torsion
_geom_torsion_publ_flag
C8 Fe1 C1 N1 -137.4(4) no
C8 Fe1 C1 N2 51.9(2) no
C27 Fe1 C1 N1 46.8(4) no
C27 Fe1 C1 N2 -124.0(3) no
C28 Fe1 C1 N1 146.7(3) no
C28 Fe1 C1 N2 -24.1(4) no
C1 Fe1 C8 N3 138.0(4) no
C1 Fe1 C8 N4 -50.7(3) no
C28 Fe1 C8 N3 -70.2(4) no
C28 Fe1 C8 N4 101.2(3) no
C1 Fe1 C27 K1 100.04(12) no
C28 Fe1 C27 K1 -51.39(14) no
C1 Fe1 C28 K1 -48.8(3) no
C8 Fe1 C28 K1 -124.36(12) no
C27 Fe1 C28 K1 53.41(13) no
O3 K1 O2 C28 -10.1(3) no
O5 K1 O2 C28 -106.6(2) no
C27 K1 O2 C28 -24.4(2) no
O2 K1 O3 C29 18.9(3) no
O2 K1 O3 C32 165.1(3) no
O5 K1 O3 C29 122.8(2) no
O5 K1 O3 C32 -91.0(3) no
C27 K1 O3 C29 32.08(18) no
C27 K1 O3 C32 178.3(3) no
C28 K1 O3 C29 13.9(2) no
C28 K1 O3 C32 160.1(3) no
O2 K1 O5 C37 -134.4(4) no
O2 K1 O5 C40 91.9(6) no
O3 K1 O5 C37 74.7(4) no
O3 K1 O5 C40 -59.1(6) no
C27 K1 O5 C37 160.1(5) no
C27 K1 O5 C40 26.4(6) no
C28 K1 O5 C37 -158.2(4) no
C28 K1 O5 C40 68.0(6) no
O2 K1 C27 Fe1 50.80(13) no
O2 K1 C27 O1 -125.1(3) no
O3 K1 C27 Fe1 -122.39(14) no
O3 K1 C27 O1 61.7(2) no
O5 K1 C27 Fe1 159.41(17) no
O5 K1 C27 O1 -16.5(3) no
C28 K1 C27 Fe1 37.87(13) no
C28 K1 C27 O1 -138.1(3) no
O2 K1 C28 Fe1 173.2(3) no
O3 K1 C28 Fe1 -12.99(18) no
O3 K1 C28 O2 173.84(19) no
O5 K1 C28 Fe1 -105.36(17) no
O5 K1 C28 O2 81.5(2) no
C27 K1 C28 Fe1 -38.51(13) no
C27 K1 C28 O2 148.3(3) no
K1 O3 C29 C30 142.4(2) no
C32 O3 C29 C30 -14.0(3) no
K1 O3 C32 C31 -117.3(3) no
C29 O3 C32 C31 30.1(3) no
K1 O5 C37 C38 -150.9(6) no
C40 O5 C37 C38 -2.6(10) no
K1 O5 C40 C39 115.9(8) no
C37 O5 C40 C39 -17.5(11) no
C331 O41 C361 C351 29.1(9) no
C361 O41 C331 C341 -33.0(8) no
C2 N1 C1 N2 3.2(4) no
C4 N1 C1 Fe1 13.9(6) no
C1 N1 C2 C3 -1.5(4) no
C4 N1 C2 C3 176.4(3) no
C4 N1 C1 N2 -174.6(3) no
C2 N1 C1 Fe1 -168.4(3) no
C1 N1 C4 C7 28.7(5) no
C2 N1 C4 C5 89.5(4) no
C2 N1 C4 C6 -30.7(5) no
C2 N1 C4 C7 -148.8(3) no
C1 N1 C4 C6 146.7(4) no
C1 N1 C4 C5 -93.1(5) no
C3 N2 C1 N1 -3.6(4) no
C3 N2 C1 Fe1 169.8(2) no
C1 N2 C3 C2 2.8(4) no
B1 N2 C3 C2 -173.7(3) no
C1 N2 B1 N4 -39.2(4) no
C1 N2 B1 C15 -154.6(3) no
C1 N2 B1 C21 82.9(4) no
B1 N2 C1 Fe1 -13.7(4) no
B1 N2 C1 N1 172.9(3) no
C3 N2 B1 C21 -101.2(4) no
C3 N2 B1 C15 21.4(4) no
C3 N2 B1 N4 136.8(3) no
C11 N3 C8 Fe1 -10.6(6) no
C11 N3 C8 N4 177.3(3) no
C9 N3 C8 N4 -1.8(4) no
C11 N3 C9 C10 -178.1(4) no
C8 N3 C11 C12 -34.3(5) no
C8 N3 C9 C10 1.0(4) no
C8 N3 C11 C14 -153.7(4) no
C9 N3 C11 C12 144.7(4) no
C9 N3 C11 C13 -94.6(4) no
C9 N3 C11 C14 25.3(5) no
C9 N3 C8 Fe1 170.4(3) no
C8 N3 C11 C13 86.5(4) no
C10 N4 C8 N3 2.0(4) no
C10 N4 C8 Fe1 -171.5(3) no
C8 N4 C10 C9 -1.4(4) no
B1 N4 C10 C9 177.0(3) no
C8 N4 B1 N2 41.4(4) no
C8 N4 B1 C15 158.0(3) no
C8 N4 B1 C21 -80.9(4) no
C10 N4 B1 N2 -136.8(3) no
C10 N4 B1 C15 -20.2(5) no
C10 N4 B1 C21 100.9(4) no
B1 N4 C8 N3 -176.4(3) no
B1 N4 C8 Fe1 10.1(5) no
N1 C2 C3 N2 -0.8(4) no
N3 C9 C10 N4 0.2(5) no
C16 C15 C20 C19 -0.3(6) no
C20 C15 C16 C17 0.4(6) no
B1 C15 C16 C17 176.3(4) no
C16 C15 B1 N4 -61.5(4) no
C16 C15 B1 C21 176.3(3) no
C20 C15 B1 N2 -132.0(3) no
C20 C15 B1 N4 114.1(4) no
C20 C15 B1 C21 -8.2(4) no
C16 C15 B1 N2 52.4(4) no
B1 C15 C20 C19 -176.0(4) no
C15 C16 C17 C18 -1.2(7) no
C16 C17 C18 C19 1.8(7) no
C17 C18 C19 C20 -1.7(7) no
C18 C19 C20 C15 0.9(7) no
B1 C21 C22 C23 171.3(3) no
C26 C21 C22 C23 -0.4(5) no
C22 C21 B1 N2 43.8(4) no
C22 C21 C26 C25 0.0(5) no
B1 C21 C26 C25 -171.4(3) no
C26 C21 B1 N2 -145.2(3) no
C26 C21 B1 N4 -26.9(4) no
C26 C21 B1 C15 92.7(4) no
C22 C21 B1 N4 162.1(3) no
C22 C21 B1 C15 -78.3(4) no
C21 C22 C23 C24 0.5(5) no
C22 C23 C24 C25 -0.2(6) no
C23 C24 C25 C26 -0.1(6) no
C24 C25 C26 C21 0.2(6) no
O3 C29 C30 C31 -6.4(4) no
C29 C30 C31 C32 23.9(4) no
C30 C31 C32 O3 -33.8(4) no
O5 C37 C38 C39 20.9(10) no
C37 C38 C39 C40 -31.1(10) no
C38 C39 C40 O5 30.4(11) no
O41 C331 C341 C351 23.1(9) no
C331 C341 C351 C361 -5.3(9) no
C341 C351 C361 O41 -14.2(9) no
